data_7245780
loop_
_publ_author_name
'Wang, Peisen'
'Chishti, Aadil Nabi'
'Chen, Peng'
'Lv, Zengxiang'
'Tan, Yaya'
'Zhang, Hanzhi'
'Zha, Junjie'
'Ma, Zhiyuan'
'Ni, Lubin'
'Zhang, Lu-nan'
'Wei, Yongge'

_publ_section_title
;
 A Keggin-type polyoxomolybdate-based crystalline material formed by
 hydrothermal transformation: photo/electro-catalytic properties and
 mechanism study
;
_journal_name_full CrystEngComm
_journal_paper_doi 10.1039/D2CE01301K
_journal_year 2022
_chemical_formula_sum 'C60 Cu6 Mn0 Mo18 N12 O67 Si'
_chemical_formula_weight 4096.97
_space_group_crystal_system monoclinic
_space_group_IT_number 14
_space_group_name_Hall '-P 2ybc'
_space_group_name_H-M_alt 'P 1 21/c 1'
_audit_creation_method SHELXL-2017/1
_audit_update_record
;
2022-09-05 deposited with the CCDC.	2022-10-12 downloaded from the CCDC.
;
_cell_angle_alpha 90
_cell_angle_beta 93.972(2)
_cell_angle_gamma 90
_cell_formula_units_Z 2
_cell_length_a 13.9435(8)
_cell_length_b 20.0147(12)
_cell_length_c 17.2063(11)
_cell_measurement_reflns_used 9854
_cell_measurement_temperature 293(2)
_cell_measurement_theta_max 27.506
_cell_measurement_theta_min 2.5507
_cell_volume 4790.3(5)
_computing_structure_refinement 'SHELXL-2017/1 (Sheldrick, 2017)'
_computing_structure_solution 'SHELXT 2014/5 (Sheldrick, 2014)'
_diffrn_ambient_temperature 293(2)
_diffrn_measured_fraction_theta_full 0.993
_diffrn_measured_fraction_theta_max 0.992
_diffrn_measurement_device_type graphite
_diffrn_radiation_type MoK\a
_diffrn_radiation_wavelength 0.71073
_diffrn_reflns_av_R_equivalents 0.0486
_diffrn_reflns_av_unetI/netI 0.0414
_diffrn_reflns_Laue_measured_fraction_full 0.993
_diffrn_reflns_Laue_measured_fraction_max 0.992
_diffrn_reflns_limit_h_max 17
_diffrn_reflns_limit_h_min -17
_diffrn_reflns_limit_k_max 21
_diffrn_reflns_limit_k_min -25
_diffrn_reflns_limit_l_max 22
_diffrn_reflns_limit_l_min -15
_diffrn_reflns_number 44626
_diffrn_reflns_point_group_measured_fraction_full 0.993
_diffrn_reflns_point_group_measured_fraction_max 0.992
_diffrn_reflns_theta_full 25.242
_diffrn_reflns_theta_max 27.103
_diffrn_reflns_theta_min 1.563
_exptl_absorpt_coefficient_mu 3.695
_exptl_absorpt_correction_T_max 0.7456
_exptl_absorpt_correction_T_min 0.5372
_exptl_absorpt_correction_type multi-scan
_exptl_absorpt_process_details
;
 SADABS 2016/2: Krause, L., Herbst-Irmer, R., Sheldrick G.M. & Stalke D.,
 J. Appl. Cryst. 48 (2015) 3-10
;
_exptl_crystal_colour colorless
_exptl_crystal_density_diffrn 2.840
_exptl_crystal_density_method 'not measured'
_exptl_crystal_description bulk
_exptl_crystal_F_000 3848
_exptl_crystal_size_max 0.18
_exptl_crystal_size_mid 0.1
_exptl_crystal_size_min 0.08
_refine_diff_density_max 1.996
_refine_diff_density_min -1.533
_refine_diff_density_rms 0.267
_refine_ls_extinction_method none
_refine_ls_goodness_of_fit_ref 1.156
_refine_ls_hydrogen_treatment undef
_refine_ls_matrix_type full
_refine_ls_number_parameters 739
_refine_ls_number_reflns 10471
_refine_ls_number_restraints 0
_refine_ls_restrained_S_all 1.156
_refine_ls_R_factor_all 0.0766
_refine_ls_R_factor_gt 0.0674
_refine_ls_shift/su_max 0.001
_refine_ls_shift/su_mean 0.000
_refine_ls_structure_factor_coef Fsqd
_refine_ls_weighting_details 'w=1/[\s^2^(Fo^2^)+(0.0462P)^2^+125.3760P] where P=(Fo^2^+2Fc^2^)/3'
_refine_ls_weighting_scheme calc
_refine_ls_wR_factor_gt 0.1617
_refine_ls_wR_factor_ref 0.1665
_reflns_Friedel_coverage 0.000
_reflns_number_gt 9192
_reflns_number_total 10471
_reflns_threshold_expression 'I > 2\s(I)'
_cod_data_source_file d2ce01301k2.cif
_cod_data_source_block CP2019062906_0m
_cod_original_sg_symbol_H-M 'P 21/c'
_cod_database_code 7245780
_shelx_shelxl_version_number 2017/1
_shelx_space_group_comment
;
The symmetry employed for this shelxl refinement is uniquely defined
by the following loop, which should always be used as a source of
symmetry information in preference to the above space-group names.
They are only intended as comments.
;

loop_
_space_group_symop_operation_xyz
'x, y, z'
'-x, y+1/2, -z+1/2'
'-x, -y, -z'
'x, -y-1/2, z-1/2'

loop_
_atom_site_label
_atom_site_type_symbol
_atom_site_fract_x
_atom_site_fract_y
_atom_site_fract_z
_atom_site_U_iso_or_equiv
_atom_site_adp_type
_atom_site_occupancy
_atom_site_site_symmetry_order
_atom_site_calc_flag
_atom_site_refinement_flags_posn
_atom_site_refinement_flags_adp
_atom_site_refinement_flags_occupancy
_atom_site_disorder_assembly
_atom_site_disorder_group
Mo1 Mo 0.35314(5) 0.58476(4) 0.95461(5) 0.01766(18) Uani 1 1 d . . . . .
Mo2 Mo 0.53381(6) 0.49588(4) 0.89839(5) 0.01701(17) Uani 1 1 d . . . . .
Mo3 Mo 0.35860(6) 0.40820(4) 0.96757(5) 0.01762(18) Uani 1 1 d . . . . .
Mo4 Mo 0.10660(9) 0.46585(5) 0.68767(6) 0.0375(3) Uani 1 1 d . . . . .
Mo5 Mo 0.25221(6) 0.50415(5) 0.53273(5) 0.0262(2) Uani 1 1 d . . . . .
Mo6 Mo 0.14623(7) 0.51246(5) 0.34067(6) 0.0293(2) Uani 1 1 d . . . . .
Mo7 Mo 0.12834(8) 0.34926(5) 0.53447(6) 0.0309(2) Uani 1 1 d . . . . .
Mo8 Mo -0.01122(7) 0.37481(5) 0.35684(7) 0.0345(2) Uani 1 1 d . . . . .
Mo9 Mo -0.12531(7) 0.35039(4) 0.53146(5) 0.0253(2) Uani 1 1 d . . . . .
Cu1 Cu 0.52262(9) 0.65906(6) 0.84874(7) 0.0231(3) Uani 1 1 d . . . . .
Cu2 Cu 0.53101(9) 0.32950(6) 0.86952(8) 0.0246(3) Uani 1 1 d . . . . .
Cu3 Cu 0.14260(8) 0.49076(6) 0.90612(7) 0.0214(3) Uani 1 1 d . . . . .
Si1 Si 0.000000 0.500000 0.500000 0.0179(7) Uani 1 2 d S . P . .
O1 O -0.1896(8) 0.2811(4) 0.5419(6) 0.052(3) Uani 1 1 d . . . . .
O15A O 0.0898(10) 0.3211(8) 0.4314(8) 0.021(3) Uiso 0.5 1 d . . P A 2
O15B O 0.0931(10) 0.3577(8) 0.4358(8) 0.025(3) Uiso 0.5 1 d . . P A 1
O2 O -0.1444(9) 0.3945(5) 0.6218(5) 0.064(3) Uani 1 1 d . . . . .
O3 O -0.0971(10) 0.4687(7) 0.5279(8) 0.080(4) Uani 1 1 d . . . . .
O4 O -0.0045(7) 0.3214(8) 0.5587(6) 0.083(5) Uani 1 1 d . . . . .
O5 O -0.0978(7) 0.3403(8) 0.4208(5) 0.077(4) Uani 1 1 d . . . . .
O6 O -0.0173(7) 0.4566(5) 0.7094(11) 0.105(6) Uani 1 1 d . . . . .
O7 O -0.0069(10) 0.5152(7) 0.5957(8) 0.081(4) Uani 1 1 d . . . . .
O8 O 0.1626(6) 0.4579(5) 0.7756(5) 0.043(2) Uani 1 1 d . . . . .
O9 O 0.1232(10) 0.3860(6) 0.6431(6) 0.083(5) Uani 1 1 d . . . . .
O10 O 0.0949(9) 0.4663(8) 0.5471(8) 0.082(4) Uani 1 1 d . . . . .
O11 O -0.0022(10) 0.4189(7) 0.4877(8) 0.081(4) Uani 1 1 d . . . . .
O12 O -0.0883(8) 0.4338(6) 0.3047(11) 0.106(6) Uani 1 1 d . . . . .
O13 O -0.0046(6) 0.3140(5) 0.2919(5) 0.043(2) Uani 1 1 d . . . . .
O14 O 0.1002(7) 0.4283(5) 0.3276(12) 0.115(7) Uani 1 1 d . . . . .
O16 O 0.2089(8) 0.5228(5) 0.2636(5) 0.048(2) Uani 1 1 d . . . . .
O17 O 0.2371(10) 0.4940(5) 0.4167(5) 0.070(4) Uani 1 1 d . . . . .
O18 O 0.3704(6) 0.4991(5) 0.5412(7) 0.062(3) Uani 1 1 d . . . . .
O19 O 0.2258(12) 0.4065(6) 0.5222(7) 0.095(6) Uani 1 1 d . . . . .
O20 O 0.2203(12) 0.4994(5) 0.6324(7) 0.093(5) Uani 1 1 d . . . . .
O21 O 0.2310(9) 0.5926(5) 0.5186(5) 0.062(3) Uani 1 1 d . . . . .
O22 O 0.2382(5) 0.4230(4) 0.9349(4) 0.0248(15) Uani 1 1 d . . . . .
O23 O 0.2343(5) 0.5628(4) 0.9208(4) 0.0247(15) Uani 1 1 d . . . . .
O24 O 0.3436(5) 0.6422(4) 1.0286(5) 0.0303(17) Uani 1 1 d . . . . .
O25 O 0.3976(5) 0.6327(3) 0.8783(4) 0.0259(15) Uani 1 1 d . . . . .
O26 O 0.5534(5) 0.5632(3) 0.8366(4) 0.0218(14) Uani 1 1 d . . . . .
O27 O 0.6490(5) 0.5002(3) 0.9657(4) 0.0190(13) Uani 1 1 d . . . . .
O28 O 0.4002(5) 0.4939(3) 0.8939(4) 0.0181(13) Uani 1 1 d . . . . .
O29 O 0.5021(4) 0.4359(3) 1.0046(4) 0.0174(13) Uani 1 1 d . . . . .
O30 O 0.5581(5) 0.4239(3) 0.8459(4) 0.0231(14) Uani 1 1 d . . . . .
O31 O 0.4051(5) 0.3555(4) 0.8962(4) 0.0264(16) Uani 1 1 d . . . . .
O32 O 0.3546(5) 0.3561(4) 1.0466(4) 0.0256(15) Uani 1 1 d . . . . .
O33 O 0.1856(7) 0.2785(5) 0.5571(7) 0.060(3) Uani 1 1 d . . . . .
N1 N 0.0329(6) 0.5541(5) 0.8928(5) 0.0239(18) Uani 1 1 d . . . . .
N2 N 0.0354(6) 0.4259(5) 0.9102(5) 0.0243(18) Uani 1 1 d . . . . .
N3 N 0.6257(6) 0.6944(5) 0.7867(5) 0.031(2) Uani 1 1 d . . . . .
N4 N 0.4961(7) 0.7554(4) 0.8631(5) 0.0272(19) Uani 1 1 d . . . . .
N5 N 0.6346(6) 0.2894(4) 0.8128(5) 0.0274(19) Uani 1 1 d . . . . .
N6 N 0.5040(7) 0.2355(5) 0.8916(6) 0.034(2) Uani 1 1 d . . . . .
C1 C 0.4229(8) 0.7798(7) 0.9007(8) 0.039(3) Uani 1 1 d . . . . .
C2 C 0.4099(11) 0.8485(7) 0.9066(11) 0.062(5) Uani 1 1 d . . . . .
C3 C 0.4744(16) 0.8911(8) 0.8745(14) 0.084(6) Uani 1 1 d . . . . .
C4 C 0.5492(12) 0.8649(7) 0.8350(11) 0.061(4) Uani 1 1 d . . . . .
C5 C 0.5589(8) 0.7957(5) 0.8299(7) 0.030(2) Uani 1 1 d . . . . .
C6 C 0.6338(8) 0.7624(6) 0.7884(6) 0.030(2) Uani 1 1 d . . . . .
C7 C 0.7073(10) 0.7946(9) 0.7531(8) 0.053(4) Uani 1 1 d . . . . .
C8 C 0.7718(12) 0.7577(10) 0.7156(9) 0.066(5) Uani 1 1 d . . . . .
C9 C 0.7613(11) 0.6900(10) 0.7104(11) 0.068(5) Uani 1 1 d . . . . .
C10 C 0.6847(10) 0.6567(8) 0.7478(8) 0.049(4) Uani 1 1 d . . . . .
C11 C 0.6998(9) 0.3223(7) 0.7762(7) 0.037(3) Uani 1 1 d . . . . .
C12 C 0.7756(10) 0.2874(9) 0.7412(8) 0.053(4) Uani 1 1 d . . . . .
C13 C 0.7786(12) 0.2207(9) 0.7460(9) 0.060(5) Uani 1 1 d . . . . .
C14 C 0.7098(12) 0.1849(8) 0.7844(8) 0.053(4) Uani 1 1 d . . . . .
C15 C 0.6382(9) 0.2218(6) 0.8170(7) 0.032(2) Uani 1 1 d . . . . .
C16 C 0.4295(9) 0.2153(6) 0.9340(9) 0.046(3) Uani 1 1 d . . . . .
C17 C 0.4101(13) 0.1467(8) 0.9426(13) 0.072(5) Uani 1 1 d . . . . .
C18 C 0.4688(14) 0.1020(8) 0.9083(14) 0.081(6) Uani 1 1 d . . . . .
C19 C 0.5473(12) 0.1223(7) 0.8655(11) 0.059(4) Uani 1 1 d . . . . .
C20 C 0.5605(9) 0.1909(5) 0.8584(8) 0.036(3) Uani 1 1 d . . . . .
C21 C 0.0480(9) 0.3595(6) 0.9195(7) 0.035(3) Uani 1 1 d . . . . .
C22 C -0.0311(8) 0.3167(6) 0.9229(8) 0.038(3) Uani 1 1 d . . . . .
C23 C -0.1250(8) 0.3448(7) 0.9173(7) 0.038(3) Uani 1 1 d . . . . .
C24 C -0.1346(7) 0.4134(6) 0.9068(6) 0.028(2) Uani 1 1 d . . . . .
C25 C -0.0536(7) 0.4527(6) 0.9033(5) 0.025(2) Uani 1 1 d . . . . .
C26 C -0.0554(7) 0.5248(6) 0.8942(6) 0.026(2) Uani 1 1 d . . . . .
C27 C -0.1389(7) 0.5623(7) 0.8912(6) 0.033(3) Uani 1 1 d . . . . .
C28 C -0.1305(8) 0.6328(7) 0.8856(7) 0.036(3) Uani 1 1 d . . . . .
C29 C -0.0415(9) 0.6616(7) 0.8818(7) 0.038(3) Uani 1 1 d . . . . .
C30 C 0.0396(8) 0.6206(6) 0.8866(7) 0.029(2) Uani 1 1 d . . . . .
O34 O 0.3671(19) 0.5056(13) 0.7306(15) 0.073(7) Uiso 0.5 1 d . . P . .

loop_
_atom_site_aniso_label
_atom_site_aniso_U_11
_atom_site_aniso_U_22
_atom_site_aniso_U_33
_atom_site_aniso_U_23
_atom_site_aniso_U_13
_atom_site_aniso_U_12
Mo1 0.0106(4) 0.0162(4) 0.0264(4) 0.0015(3) 0.0034(3) 0.0003(3)
Mo2 0.0135(4) 0.0167(4) 0.0213(4) -0.0002(3) 0.0051(3) -0.0014(3)
Mo3 0.0119(4) 0.0167(4) 0.0244(4) -0.0002(3) 0.0027(3) -0.0021(3)
Mo4 0.0489(7) 0.0329(5) 0.0289(5) 0.0091(4) -0.0116(4) -0.0065(5)
Mo5 0.0192(4) 0.0311(5) 0.0291(5) -0.0057(4) 0.0079(3) -0.0032(4)
Mo6 0.0270(5) 0.0260(5) 0.0372(5) 0.0081(4) 0.0182(4) 0.0033(4)
Mo7 0.0409(6) 0.0225(4) 0.0306(5) 0.0052(4) 0.0116(4) 0.0142(4)
Mo8 0.0251(5) 0.0283(5) 0.0500(6) -0.0198(4) 0.0015(4) 0.0032(4)
Mo9 0.0271(5) 0.0210(4) 0.0291(5) 0.0000(3) 0.0114(4) -0.0049(4)
Cu1 0.0201(6) 0.0194(6) 0.0309(7) 0.0046(5) 0.0089(5) -0.0002(5)
Cu2 0.0245(6) 0.0172(6) 0.0331(7) -0.0031(5) 0.0090(5) -0.0017(5)
Cu3 0.0098(5) 0.0270(6) 0.0276(6) 0.0002(5) 0.0024(4) -0.0012(5)
Si1 0.0200(18) 0.0144(16) 0.0199(17) 0.0003(13) 0.0047(14) -0.0006(14)
O1 0.067(7) 0.028(4) 0.060(6) 0.012(4) -0.005(5) -0.021(4)
O2 0.113(9) 0.041(5) 0.034(5) -0.014(4) -0.019(5) 0.045(6)
O3 0.092(10) 0.067(8) 0.085(9) 0.002(7) 0.025(7) 0.005(7)
O4 0.032(5) 0.182(15) 0.035(5) -0.001(7) 0.012(4) 0.025(7)
O5 0.029(5) 0.180(14) 0.024(5) -0.001(6) 0.009(4) 0.026(7)
O6 0.028(5) 0.031(5) 0.250(19) 0.021(8) -0.031(8) 0.000(4)
O7 0.085(9) 0.079(9) 0.083(9) 0.008(7) 0.028(7) 0.009(7)
O8 0.040(5) 0.061(6) 0.028(4) 0.008(4) 0.000(4) -0.007(4)
O9 0.136(11) 0.064(7) 0.059(7) -0.032(6) 0.069(7) -0.066(8)
O10 0.060(8) 0.098(10) 0.091(10) 0.001(8) 0.017(7) -0.004(7)
O11 0.081(9) 0.073(9) 0.088(9) 0.005(7) 0.004(7) 0.002(7)
O12 0.034(6) 0.035(6) 0.244(19) 0.035(9) -0.022(8) 0.000(5)
O13 0.039(5) 0.048(5) 0.043(5) -0.026(4) 0.016(4) -0.003(4)
O14 0.028(5) 0.031(6) 0.28(2) 0.060(9) -0.029(9) -0.011(4)
O16 0.068(6) 0.044(5) 0.035(5) 0.006(4) 0.030(4) 0.014(5)
O17 0.133(11) 0.047(6) 0.027(5) -0.014(4) -0.014(6) 0.045(6)
O18 0.022(4) 0.059(6) 0.102(9) -0.049(6) -0.012(5) 0.017(4)
O19 0.179(15) 0.057(7) 0.060(7) -0.030(6) 0.077(8) -0.073(8)
O20 0.184(15) 0.048(6) 0.057(7) -0.029(5) 0.078(9) -0.058(8)
O21 0.111(9) 0.041(5) 0.031(5) -0.008(4) -0.006(5) 0.047(6)
O22 0.014(3) 0.024(4) 0.036(4) 0.000(3) -0.004(3) -0.002(3)
O23 0.015(3) 0.026(4) 0.033(4) 0.000(3) 0.004(3) -0.004(3)
O24 0.025(4) 0.029(4) 0.038(4) -0.005(3) 0.009(3) 0.002(3)
O25 0.017(3) 0.017(3) 0.044(4) 0.005(3) 0.006(3) -0.003(3)
O26 0.020(3) 0.018(3) 0.028(4) 0.004(3) 0.008(3) -0.002(3)
O27 0.015(3) 0.017(3) 0.025(3) -0.001(3) 0.001(3) 0.002(3)
O28 0.017(3) 0.019(3) 0.019(3) 0.001(2) 0.002(2) -0.004(3)
O29 0.012(3) 0.015(3) 0.025(3) 0.000(2) 0.001(2) 0.000(2)
O30 0.022(4) 0.016(3) 0.032(4) -0.004(3) 0.006(3) -0.002(3)
O31 0.019(4) 0.023(4) 0.038(4) -0.010(3) 0.007(3) 0.000(3)
O32 0.025(4) 0.023(4) 0.029(4) 0.005(3) 0.003(3) -0.003(3)
O33 0.049(6) 0.032(5) 0.103(9) 0.030(5) 0.034(6) 0.026(4)
N1 0.016(4) 0.035(5) 0.020(4) -0.001(3) 0.005(3) -0.004(4)
N2 0.010(4) 0.033(5) 0.029(4) -0.004(4) 0.003(3) -0.005(3)
N3 0.019(4) 0.042(5) 0.032(5) 0.013(4) 0.005(4) -0.002(4)
N4 0.027(5) 0.024(4) 0.030(5) 0.002(4) 0.002(4) -0.001(4)
N5 0.026(5) 0.024(4) 0.032(5) -0.002(4) 0.001(4) 0.002(4)
N6 0.032(5) 0.022(5) 0.048(6) 0.004(4) 0.001(4) -0.003(4)
C1 0.024(6) 0.041(7) 0.052(7) -0.007(6) -0.001(5) 0.002(5)
C2 0.049(9) 0.036(8) 0.098(13) -0.027(8) -0.005(8) 0.018(7)
C3 0.098(15) 0.029(8) 0.125(18) -0.019(9) 0.008(13) -0.008(9)
C4 0.059(10) 0.034(7) 0.087(12) -0.003(7) -0.002(9) -0.015(7)
C5 0.030(6) 0.018(5) 0.042(6) 0.007(4) -0.003(5) -0.008(4)
C6 0.026(5) 0.034(6) 0.029(5) 0.014(4) -0.004(4) -0.014(5)
C7 0.031(7) 0.079(11) 0.047(8) 0.024(7) 0.000(6) -0.027(7)
C8 0.050(9) 0.095(14) 0.055(9) 0.029(9) 0.012(7) -0.031(9)
C9 0.041(8) 0.087(13) 0.083(12) 0.017(10) 0.042(8) 0.000(9)
C10 0.037(7) 0.072(10) 0.040(7) 0.014(7) 0.018(6) 0.010(7)
C11 0.033(6) 0.049(7) 0.031(6) -0.003(5) 0.016(5) 0.000(6)
C12 0.035(7) 0.091(12) 0.033(7) -0.003(7) 0.009(5) 0.014(8)
C13 0.056(9) 0.078(12) 0.046(8) -0.020(8) -0.002(7) 0.038(9)
C14 0.058(9) 0.056(9) 0.045(8) -0.015(7) -0.007(7) 0.029(7)
C15 0.035(6) 0.026(5) 0.035(6) -0.007(4) -0.004(5) 0.009(5)
C16 0.034(7) 0.029(6) 0.076(10) 0.016(6) 0.008(6) -0.011(5)
C17 0.066(11) 0.033(8) 0.117(16) 0.031(9) -0.003(10) -0.004(8)
C18 0.074(12) 0.026(7) 0.142(19) 0.028(9) -0.013(12) -0.009(8)
C19 0.066(10) 0.020(6) 0.089(12) 0.006(7) -0.012(9) 0.010(6)
C20 0.038(7) 0.016(5) 0.053(7) -0.003(5) -0.006(5) 0.001(5)
C21 0.033(6) 0.033(6) 0.039(6) -0.006(5) 0.009(5) -0.010(5)
C22 0.025(6) 0.040(7) 0.047(7) 0.003(5) -0.002(5) -0.007(5)
C23 0.025(6) 0.052(8) 0.037(6) 0.002(5) 0.006(5) -0.017(5)
C24 0.018(5) 0.040(6) 0.027(5) 0.000(4) 0.002(4) -0.005(4)
C25 0.012(4) 0.046(6) 0.017(4) -0.004(4) 0.006(4) -0.003(4)
C26 0.020(5) 0.039(6) 0.019(5) -0.006(4) 0.002(4) -0.004(4)
C27 0.015(5) 0.056(8) 0.028(5) -0.012(5) 0.002(4) 0.005(5)
C28 0.025(6) 0.049(7) 0.035(6) -0.011(5) 0.003(5) 0.014(5)
C29 0.036(7) 0.042(7) 0.034(6) -0.005(5) 0.000(5) 0.011(5)
C30 0.025(5) 0.027(5) 0.036(6) 0.001(4) 0.007(4) 0.002(4)

loop_
_atom_type_symbol
_atom_type_description
_atom_type_scat_dispersion_real
_atom_type_scat_dispersion_imag
_atom_type_scat_source
C C 0.0033 0.0016 'International Tables Vol C Tables 4.2.6.8 and 6.1.1.4'
Cu Cu 0.3201 1.2651 'International Tables Vol C Tables 4.2.6.8 and 6.1.1.4'
Mn Mn 0.3368 0.7283 'International Tables Vol C Tables 4.2.6.8 and 6.1.1.4'
Mo Mo -1.6832 0.6857 'International Tables Vol C Tables 4.2.6.8 and 6.1.1.4'
N N 0.0061 0.0033 'International Tables Vol C Tables 4.2.6.8 and 6.1.1.4'
O O 0.0106 0.0060 'International Tables Vol C Tables 4.2.6.8 and 6.1.1.4'
Si Si 0.0817 0.0704 'International Tables Vol C Tables 4.2.6.8 and 6.1.1.4'

loop_
_geom_angle_atom_site_label_1
_geom_angle_atom_site_label_2
_geom_angle_atom_site_label_3
_geom_angle
_geom_angle_site_symmetry_1
_geom_angle_site_symmetry_3
_geom_angle_publ_flag
O24 Mo1 O25 103.5(4) . . ?
O24 Mo1 O23 106.8(3) . . ?
O25 Mo1 O23 105.0(3) . . ?
O24 Mo1 O29 90.3(3) . 3_667 ?
O25 Mo1 O29 88.7(3) . 3_667 ?
O23 Mo1 O29 154.5(3) . 3_667 ?
O24 Mo1 O27 92.9(3) . 3_667 ?
O25 Mo1 O27 155.0(3) . 3_667 ?
O23 Mo1 O27 87.7(3) . 3_667 ?
O29 Mo1 O27 72.3(2) 3_667 3_667 ?
O24 Mo1 O28 158.9(3) . . ?
O25 Mo1 O28 88.0(3) . . ?
O23 Mo1 O28 86.7(3) . . ?
O29 Mo1 O28 72.1(2) 3_667 . ?
O27 Mo1 O28 71.1(2) 3_667 . ?
O30 Mo2 O26 106.1(3) . . ?
O30 Mo2 O28 101.0(3) . . ?
O26 Mo2 O28 100.9(3) . . ?
O30 Mo2 O27 99.5(3) . . ?
O26 Mo2 O27 100.0(3) . . ?
O28 Mo2 O27 145.3(3) . . ?
O30 Mo2 O29 161.8(3) . 3_667 ?
O26 Mo2 O29 92.0(3) . 3_667 ?
O28 Mo2 O29 76.7(3) . 3_667 ?
O27 Mo2 O29 75.1(3) . 3_667 ?
O30 Mo2 O29 92.0(3) . . ?
O26 Mo2 O29 161.8(3) . . ?
O28 Mo2 O29 76.7(3) . . ?
O27 Mo2 O29 74.8(3) . . ?
O29 Mo2 O29 69.8(3) 3_667 . ?
O32 Mo3 O22 105.8(3) . . ?
O32 Mo3 O31 102.7(4) . . ?
O22 Mo3 O31 105.4(3) . . ?
O32 Mo3 O29 90.1(3) . . ?
O22 Mo3 O29 155.2(3) . . ?
O31 Mo3 O29 88.9(3) . . ?
O32 Mo3 O27 95.1(3) . 3_667 ?
O22 Mo3 O27 86.9(3) . 3_667 ?
O31 Mo3 O27 154.4(3) . 3_667 ?
O29 Mo3 O27 72.6(2) . 3_667 ?
O32 Mo3 O28 160.0(3) . . ?
O22 Mo3 O28 88.2(3) . . ?
O31 Mo3 O28 86.7(3) . . ?
O29 Mo3 O28 72.2(2) . . ?
O27 Mo3 O28 71.1(2) 3_667 . ?
O8 Mo4 O9 103.7(6) . . ?
O8 Mo4 O6 101.4(7) . . ?
O9 Mo4 O6 98.7(6) . . ?
O8 Mo4 O20 97.3(6) . . ?
O9 Mo4 O20 88.0(4) . . ?
O6 Mo4 O20 158.0(7) . . ?
O8 Mo4 O12 95.1(6) . 3_566 ?
O9 Mo4 O12 158.4(7) . 3_566 ?
O6 Mo4 O12 87.8(5) . 3_566 ?
O20 Mo4 O12 79.0(6) . 3_566 ?
O8 Mo4 O7 153.7(5) . . ?
O9 Mo4 O7 100.7(6) . . ?
O6 Mo4 O7 65.0(6) . . ?
O20 Mo4 O7 93.2(6) . . ?
O12 Mo4 O7 63.3(5) 3_566 . ?
O8 Mo4 O10 155.3(5) . . ?
O9 Mo4 O10 65.0(5) . . ?
O6 Mo4 O10 102.1(7) . . ?
O20 Mo4 O10 61.8(5) . . ?
O12 Mo4 O10 93.5(7) 3_566 . ?
O7 Mo4 O10 48.3(5) . . ?
O18 Mo5 O20 102.9(7) . . ?
O18 Mo5 O21 103.0(6) . . ?
O20 Mo5 O21 97.5(5) . . ?
O18 Mo5 O19 97.2(6) . . ?
O20 Mo5 O19 88.7(4) . . ?
O21 Mo5 O19 156.9(7) . . ?
O18 Mo5 O17 96.7(6) . . ?
O20 Mo5 O17 157.9(7) . . ?
O21 Mo5 O17 87.7(4) . . ?
O19 Mo5 O17 78.7(5) . . ?
O18 Mo5 O10 155.0(6) . . ?
O20 Mo5 O10 65.8(6) . . ?
O21 Mo5 O10 100.6(6) . . ?
O19 Mo5 O10 61.7(6) . . ?
O17 Mo5 O10 92.2(6) . . ?
O18 Mo5 O3 156.8(6) . 3_566 ?
O20 Mo5 O3 98.7(7) . 3_566 ?
O21 Mo5 O3 65.5(5) . 3_566 ?
O19 Mo5 O3 91.6(6) . 3_566 ?
O17 Mo5 O3 63.9(5) . 3_566 ?
O10 Mo5 O3 45.4(5) . 3_566 ?
O16 Mo6 O17 103.0(6) . . ?
O16 Mo6 O14 102.7(7) . . ?
O17 Mo6 O14 97.2(6) . . ?
O16 Mo6 O2 99.5(5) . 3_566 ?
O17 Mo6 O2 88.8(4) . 3_566 ?
O14 Mo6 O2 155.0(7) . 3_566 ?
O16 Mo6 O6 97.1(6) . 3_566 ?
O17 Mo6 O6 158.3(7) . 3_566 ?
O14 Mo6 O6 86.3(4) . 3_566 ?
O2 Mo6 O6 79.6(5) 3_566 3_566 ?
O16 Mo6 O7 154.2(5) . 3_566 ?
O17 Mo6 O7 100.1(6) . 3_566 ?
O14 Mo6 O7 62.9(6) . 3_566 ?
O2 Mo6 O7 92.3(5) 3_566 3_566 ?
O6 Mo6 O7 62.4(6) 3_566 3_566 ?
O16 Mo6 O3 157.6(5) . 3_566 ?
O17 Mo6 O3 65.5(5) . 3_566 ?
O14 Mo6 O3 98.0(7) . 3_566 ?
O2 Mo6 O3 62.5(5) 3_566 3_566 ?
O6 Mo6 O3 92.8(6) 3_566 3_566 ?
O7 Mo6 O3 46.6(5) 3_566 3_566 ?
O33 Mo7 O15B 114.2(7) . . ?
O33 Mo7 O19 102.5(7) . . ?
O15B Mo7 O19 89.4(7) . . ?
O33 Mo7 O15A 93.8(6) . . ?
O19 Mo7 O15A 104.3(6) . . ?
O33 Mo7 O4 98.6(6) . . ?
O15B Mo7 O4 91.6(6) . . ?
O19 Mo7 O4 156.4(7) . . ?
O15A Mo7 O4 84.6(5) . . ?
O33 Mo7 O9 98.1(6) . . ?
O15B Mo7 O9 147.4(7) . . ?
O19 Mo7 O9 87.2(4) . . ?
O15A Mo7 O9 161.3(6) . . ?
O4 Mo7 O9 79.4(5) . . ?
O33 Mo7 O11 157.0(5) . . ?
O15B Mo7 O11 57.2(6) . . ?
O19 Mo7 O11 98.8(7) . . ?
O15A Mo7 O11 72.5(5) . . ?
O4 Mo7 O11 62.5(5) . . ?
O9 Mo7 O11 91.4(6) . . ?
O33 Mo7 O10 154.8(6) . . ?
O15B Mo7 O10 87.1(6) . . ?
O19 Mo7 O10 62.8(6) . . ?
O15A Mo7 O10 109.2(6) . . ?
O4 Mo7 O10 93.7(6) . . ?
O9 Mo7 O10 62.6(5) . . ?
O11 Mo7 O10 46.6(5) . . ?
O13 Mo8 O12 101.8(7) . . ?
O13 Mo8 O5 101.5(6) . . ?
O12 Mo8 O5 98.8(6) . . ?
O13 Mo8 O15B 105.5(6) . . ?
O12 Mo8 O15B 148.8(7) . . ?
O5 Mo8 O15B 90.3(5) . . ?
O13 Mo8 O14 98.3(6) . . ?
O12 Mo8 O14 88.3(5) . . ?
O5 Mo8 O14 157.1(7) . . ?
O15B Mo8 O14 73.2(6) . . ?
O13 Mo8 O15A 88.3(5) . . ?
O12 Mo8 O15A 169.0(6) . . ?
O5 Mo8 O15A 83.3(5) . . ?
O14 Mo8 O15A 85.9(5) . . ?
O13 Mo8 O7 155.4(5) . 3_566 ?
O12 Mo8 O7 66.7(6) . 3_566 ?
O5 Mo8 O7 101.8(6) . 3_566 ?
O15B Mo8 O7 82.3(6) . 3_566 ?
O14 Mo8 O7 61.0(6) . 3_566 ?
O13 Mo8 O11 153.5(5) . . ?
O12 Mo8 O11 102.5(7) . . ?
O5 Mo8 O11 64.5(5) . . ?
O15B Mo8 O11 55.0(5) . . ?
O14 Mo8 O11 92.8(7) . . ?
O15A Mo8 O11 68.5(5) . . ?
O7 Mo8 O11 48.5(5) 3_566 . ?
O1 Mo9 O4 101.7(6) . . ?
O1 Mo9 O2 101.5(6) . . ?
O4 Mo9 O2 97.0(5) . . ?
O1 Mo9 O5 99.2(6) . . ?
O4 Mo9 O5 88.7(4) . . ?
O2 Mo9 O5 156.8(6) . . ?
O1 Mo9 O21 97.7(5) . 3_566 ?
O4 Mo9 O21 159.0(6) . 3_566 ?
O2 Mo9 O21 86.8(4) . 3_566 ?
O5 Mo9 O21 80.3(4) . 3_566 ?
O1 Mo9 O11 157.8(5) . . ?
O4 Mo9 O11 65.5(6) . . ?
O2 Mo9 O11 98.2(6) . . ?
O5 Mo9 O11 63.8(5) . . ?
O21 Mo9 O11 93.5(5) 3_566 . ?
O1 Mo9 O3 155.9(5) . . ?
O4 Mo9 O3 99.9(6) . . ?
O2 Mo9 O3 65.0(5) . . ?
O5 Mo9 O3 91.9(6) . . ?
O21 Mo9 O3 63.0(5) 3_566 . ?
O11 Mo9 O3 45.2(5) . . ?
O25 Cu1 N3 161.1(3) . . ?
O25 Cu1 O26 88.2(3) . . ?
N3 Cu1 O26 96.8(4) . . ?
O25 Cu1 N4 93.0(3) . . ?
N3 Cu1 N4 82.4(4) . . ?
O26 Cu1 N4 178.0(3) . . ?
O25 Cu1 O32 112.1(3) . 3_667 ?
N3 Cu1 O32 86.7(3) . 3_667 ?
O26 Cu1 O32 79.0(3) . 3_667 ?
N4 Cu1 O32 99.1(3) . 3_667 ?
O31 Cu2 N6 91.3(4) . . ?
O31 Cu2 N5 160.8(3) . . ?
N6 Cu2 N5 82.1(4) . . ?
O31 Cu2 O30 88.9(3) . . ?
N6 Cu2 O30 179.3(4) . . ?
N5 Cu2 O30 97.5(3) . . ?
O23 Cu3 O22 92.9(3) . . ?
O23 Cu3 N2 167.6(3) . . ?
O22 Cu3 N2 92.3(3) . . ?
O23 Cu3 N1 92.1(3) . . ?
O22 Cu3 N1 169.8(3) . . ?
N2 Cu3 N1 81.1(4) . . ?
O23 Cu3 O8 102.2(3) . . ?
O22 Cu3 O8 85.6(3) . . ?
N2 Cu3 O8 89.4(3) . . ?
N1 Cu3 O8 102.0(3) . . ?
O3 Si1 O3 180.0 3_566 . ?
O3 Si1 O11 111.1(7) 3_566 . ?
O3 Si1 O11 68.9(7) . . ?
O3 Si1 O11 68.9(7) 3_566 3_566 ?
O3 Si1 O11 111.1(7) . 3_566 ?
O11 Si1 O11 180.0(9) . 3_566 ?
O3 Si1 O10 68.9(7) 3_566 . ?
O3 Si1 O10 111.1(7) . . ?
O11 Si1 O10 70.4(7) . . ?
O11 Si1 O10 109.6(7) 3_566 . ?
O3 Si1 O10 111.1(7) 3_566 3_566 ?
O3 Si1 O10 68.9(7) . 3_566 ?
O11 Si1 O10 109.6(7) . 3_566 ?
O11 Si1 O10 70.4(7) 3_566 3_566 ?
O10 Si1 O10 180.0 . 3_566 ?
O3 Si1 O7 109.3(7) 3_566 . ?
O3 Si1 O7 70.7(7) . . ?
O11 Si1 O7 107.7(7) . . ?
O11 Si1 O7 72.3(7) 3_566 . ?
O10 Si1 O7 72.0(7) . . ?
O10 Si1 O7 108.0(7) 3_566 . ?
O3 Si1 O7 70.7(7) 3_566 3_566 ?
O3 Si1 O7 109.3(7) . 3_566 ?
O11 Si1 O7 72.3(7) . 3_566 ?
O11 Si1 O7 107.7(7) 3_566 3_566 ?
O10 Si1 O7 108.0(7) . 3_566 ?
O10 Si1 O7 72.0(7) 3_566 3_566 ?
O7 Si1 O7 180.0 . 3_566 ?
Mo7 O15A Mo8 123.0(7) . . ?
Mo7 O15B Mo8 147.4(9) . . ?
Mo9 O2 Mo6 138.0(6) . 3_566 ?
Si1 O3 Mo5 122.6(7) . 3_566 ?
Si1 O3 Mo9 122.6(7) . . ?
Mo5 O3 Mo9 95.2(5) 3_566 . ?
Si1 O3 Mo6 121.1(7) . 3_566 ?
Mo5 O3 Mo6 93.8(5) 3_566 3_566 ?
Mo9 O3 Mo6 94.1(5) . 3_566 ?
Mo9 O4 Mo7 135.5(8) . . ?
Mo8 O5 Mo9 136.2(8) . . ?
Mo4 O6 Mo6 135.4(9) . 3_566 ?
Si1 O7 Mo8 119.7(7) . 3_566 ?
Si1 O7 Mo6 121.0(8) . 3_566 ?
Mo8 O7 Mo6 97.5(5) 3_566 3_566 ?
Si1 O7 Mo4 119.8(7) . . ?
Mo8 O7 Mo4 96.2(5) 3_566 . ?
Mo6 O7 Mo4 97.2(5) 3_566 . ?
Mo4 O8 Cu3 139.1(5) . . ?
Mo4 O9 Mo7 137.3(8) . . ?
Si1 O10 Mo5 122.7(8) . . ?
Si1 O10 Mo7 120.6(7) . . ?
Mo5 O10 Mo7 96.7(5) . . ?
Si1 O10 Mo4 119.4(7) . . ?
Mo5 O10 Mo4 96.2(5) . . ?
Mo7 O10 Mo4 95.0(5) . . ?
Si1 O11 Mo9 122.8(7) . . ?
Si1 O11 Mo7 121.9(7) . . ?
Mo9 O11 Mo7 96.2(5) . . ?
Si1 O11 Mo8 118.8(7) . . ?
Mo9 O11 Mo8 95.4(5) . . ?
Mo7 O11 Mo8 95.2(5) . . ?
Mo8 O12 Mo4 133.8(9) . 3_566 ?
Mo6 O14 Mo8 138.5(10) . . ?
Mo6 O17 Mo5 136.5(7) . . ?
Mo7 O19 Mo5 138.5(9) . . ?
Mo5 O20 Mo4 136.0(8) . . ?
Mo5 O21 Mo9 136.2(7) . 3_566 ?
Mo3 O22 Cu3 145.3(4) . . ?
Mo1 O23 Cu3 145.4(4) . . ?
Mo1 O25 Cu1 135.6(4) . . ?
Mo2 O26 Cu1 129.7(4) . . ?
Mo2 O27 Mo3 106.8(3) . 3_667 ?
Mo2 O27 Mo1 107.3(3) . 3_667 ?
Mo3 O27 Mo1 108.8(3) 3_667 3_667 ?
Mo2 O28 Mo1 106.9(3) . . ?
Mo2 O28 Mo3 106.9(3) . . ?
Mo1 O28 Mo3 105.4(3) . . ?
Mo3 O29 Mo1 153.7(3) . 3_667 ?
Mo3 O29 Mo2 97.3(3) . 3_667 ?
Mo1 O29 Mo2 97.4(2) 3_667 3_667 ?
Mo3 O29 Mo2 97.4(2) . . ?
Mo1 O29 Mo2 97.8(3) 3_667 . ?
Mo2 O29 Mo2 110.2(3) 3_667 . ?
Mo2 O30 Cu2 129.5(4) . . ?
Mo3 O31 Cu2 135.3(4) . . ?
Mo3 O32 Cu1 127.3(4) . 3_667 ?
C30 N1 C26 119.8(10) . . ?
C30 N1 Cu3 125.8(7) . . ?
C26 N1 Cu3 114.3(7) . . ?
C21 N2 C25 120.9(9) . . ?
C21 N2 Cu3 123.8(7) . . ?
C25 N2 Cu3 115.3(7) . . ?
C10 N3 C6 121.5(11) . . ?
C10 N3 Cu1 124.4(9) . . ?
C6 N3 Cu1 114.0(8) . . ?
C1 N4 C5 121.8(10) . . ?
C1 N4 Cu1 124.8(8) . . ?
C5 N4 Cu1 113.4(7) . . ?
C11 N5 C15 120.1(10) . . ?
C11 N5 Cu2 125.9(8) . . ?
C15 N5 Cu2 114.0(8) . . ?
C20 N6 C16 121.2(10) . . ?
C20 N6 Cu2 115.4(8) . . ?
C16 N6 Cu2 123.4(9) . . ?
N4 C1 C2 120.2(13) . . ?
C3 C2 C1 119.3(15) . . ?
C2 C3 C4 119.6(14) . . ?
C3 C4 C5 119.1(15) . . ?
N4 C5 C4 119.9(12) . . ?
N4 C5 C6 116.1(9) . . ?
C4 C5 C6 123.9(12) . . ?
N3 C6 C7 121.1(13) . . ?
N3 C6 C5 113.8(9) . . ?
C7 C6 C5 125.2(12) . . ?
C8 C7 C6 119.3(15) . . ?
C7 C8 C9 119.8(13) . . ?
C8 C9 C10 120.5(15) . . ?
N3 C10 C9 117.6(15) . . ?
N5 C11 C12 120.6(13) . . ?
C13 C12 C11 118.8(15) . . ?
C12 C13 C14 121.3(13) . . ?
C15 C14 C13 116.9(14) . . ?
N5 C15 C14 122.3(13) . . ?
N5 C15 C20 114.8(10) . . ?
C14 C15 C20 122.9(12) . . ?
N6 C16 C17 120.1(14) . . ?
C18 C17 C16 117.7(16) . . ?
C17 C18 C19 122.7(14) . . ?
C20 C19 C18 116.1(15) . . ?
N6 C20 C19 122.2(13) . . ?
N6 C20 C15 113.5(9) . . ?
C19 C20 C15 124.2(13) . . ?
N2 C21 C22 120.8(11) . . ?
C21 C22 C23 118.6(12) . . ?
C24 C23 C22 118.6(10) . . ?
C25 C24 C23 119.8(10) . . ?
N2 C25 C24 121.2(11) . . ?
N2 C25 C26 114.4(9) . . ?
C24 C25 C26 124.3(10) . . ?
N1 C26 C27 121.6(11) . . ?
N1 C26 C25 114.8(9) . . ?
C27 C26 C25 123.5(10) . . ?
C26 C27 C28 117.9(10) . . ?
C29 C28 C27 120.0(11) . . ?
C28 C29 C30 118.8(12) . . ?
N1 C30 C29 121.8(11) . . ?

loop_
_geom_bond_atom_site_label_1
_geom_bond_atom_site_label_2
_geom_bond_distance
_geom_bond_site_symmetry_2
_geom_bond_publ_flag
Mo1 O24 1.728(8) . ?
Mo1 O25 1.772(7) . ?
Mo1 O23 1.773(7) . ?
Mo1 O29 2.131(6) 3_667 ?
Mo1 O27 2.186(7) 3_667 ?
Mo1 O28 2.219(7) . ?
Mo2 O30 1.747(7) . ?
Mo2 O26 1.749(7) . ?
Mo2 O28 1.860(7) . ?
Mo2 O27 1.915(6) . ?
Mo2 O29 2.240(7) 3_667 ?
Mo2 O29 2.256(6) . ?
Mo3 O32 1.717(7) . ?
Mo3 O22 1.758(7) . ?
Mo3 O31 1.775(7) . ?
Mo3 O29 2.130(6) . ?
Mo3 O27 2.170(6) 3_667 ?
Mo3 O28 2.234(6) . ?
Mo4 O8 1.662(8) . ?
Mo4 O9 1.794(11) . ?
Mo4 O6 1.802(13) . ?
Mo4 O20 2.020(12) . ?
Mo4 O12 2.031(12) 3_566 ?
Mo4 O7 2.374(14) . ?
Mo4 O10 2.413(14) . ?
Mo5 O18 1.647(9) . ?
Mo5 O20 1.803(10) . ?
Mo5 O21 1.808(9) . ?
Mo5 O19 1.995(10) . ?
Mo5 O17 2.004(9) . ?
Mo5 O10 2.350(13) . ?
Mo5 O3 2.397(15) 3_566 ?
Mo6 O16 1.650(8) . ?
Mo6 O17 1.795(11) . ?
Mo6 O14 1.810(11) . ?
Mo6 O2 1.971(9) 3_566 ?
Mo6 O6 2.036(10) 3_566 ?
Mo6 O7 2.361(13) 3_566 ?
Mo6 O3 2.438(13) 3_566 ?
Mo7 O33 1.659(8) . ?
Mo7 O15B 1.743(14) . ?
Mo7 O19 1.801(11) . ?
Mo7 O15A 1.903(13) . ?
Mo7 O4 2.006(11) . ?
Mo7 O9 2.015(10) . ?
Mo7 O11 2.387(13) . ?
Mo7 O10 2.402(15) . ?
Mo8 O13 1.659(8) . ?
Mo8 O12 1.794(11) . ?
Mo8 O5 1.825(11) . ?
Mo8 O15B 1.950(14) . ?
Mo8 O14 1.981(11) . ?
Mo8 O15A 2.129(14) . ?
Mo8 O7 2.356(14) 3_566 ?
Mo8 O11 2.413(14) . ?
Mo9 O1 1.667(9) . ?
Mo9 O4 1.812(10) . ?
Mo9 O2 1.823(9) . ?
Mo9 O5 1.978(9) . ?
Mo9 O21 2.010(9) 3_566 ?
Mo9 O11 2.360(14) . ?
Mo9 O3 2.401(13) . ?
Cu1 O25 1.924(7) . ?
Cu1 N3 1.979(9) . ?
Cu1 O26 1.980(7) . ?
Cu1 N4 1.983(9) . ?
Cu1 O32 2.417(7) 3_667 ?
Cu2 O31 1.917(7) . ?
Cu2 N6 1.960(9) . ?
Cu2 N5 1.970(9) . ?
Cu2 O30 1.974(7) . ?
Cu3 O23 1.932(7) . ?
Cu3 O22 1.942(7) . ?
Cu3 N2 1.985(8) . ?
Cu3 N1 1.988(9) . ?
Cu3 O8 2.375(9) . ?
Si1 O3 1.596(14) 3_566 ?
Si1 O3 1.596(14) . ?
Si1 O11 1.638(14) . ?
Si1 O11 1.638(14) 3_566 ?
Si1 O10 1.647(14) . ?
Si1 O10 1.647(14) 3_566 ?
Si1 O7 1.684(14) . ?
Si1 O7 1.684(14) 3_566 ?
N1 C30 1.340(14) . ?
N1 C26 1.365(13) . ?
N2 C21 1.348(15) . ?
N2 C25 1.350(13) . ?
N3 C10 1.331(17) . ?
N3 C6 1.366(15) . ?
N4 C1 1.337(15) . ?
N4 C5 1.347(14) . ?
N5 C11 1.318(15) . ?
N5 C15 1.354(14) . ?
N6 C20 1.344(16) . ?
N6 C16 1.372(16) . ?
C1 C2 1.391(18) . ?
C2 C3 1.38(3) . ?
C3 C4 1.39(3) . ?
C4 C5 1.394(18) . ?
C5 C6 1.466(17) . ?
C6 C7 1.386(16) . ?
C7 C8 1.36(3) . ?
C8 C9 1.37(3) . ?
C9 C10 1.446(19) . ?
C11 C12 1.434(18) . ?
C12 C13 1.34(2) . ?
C13 C14 1.40(3) . ?
C14 C15 1.390(18) . ?
C15 C20 1.474(18) . ?
C16 C17 1.409(19) . ?
C17 C18 1.37(3) . ?
C18 C19 1.42(3) . ?
C19 C20 1.392(17) . ?
C21 C22 1.401(16) . ?
C22 C23 1.423(18) . ?
C23 C24 1.389(18) . ?
C24 C25 1.381(15) . ?
C25 C26 1.452(16) . ?
C26 C27 1.383(15) . ?
C27 C28 1.419(19) . ?
C28 C29 1.374(18) . ?
C29 C30 1.395(16) . ?
